data_2019946
loop_
_publ_author_name
'Jones, Ray'

_publ_section_title
;
 The structure of the first stable monosubstituted sulfur diimide
;
_journal_coeditor_code QS3045
_journal_issue 6
_journal_name_full 'Acta Crystallographica Section C'
_journal_page_first
;
;
_journal_paper_doi 10.1107/S2053229615008645
_journal_volume 71
_journal_year 2015
_chemical_formula_iupac 'C7 H8 N2 S2'
_chemical_formula_moiety 'C7 H8 N2 S2'
_chemical_formula_sum 'C7 H8 N2 S2'
_chemical_formula_weight 184.27
_chemical_name_common
;
(Imino-\l^4^-sulfanylidene)[(4-methylphenyl)sulfanyl]amine
;
_chemical_name_systematic
;
4-(4-Methylphenyl)-1,3-diaza-2,4-dithiabuta-1,2-diene
;
_space_group_crystal_system orthorhombic
_space_group_IT_number 19
_space_group_name_Hall 'P 2ac 2ab'
_space_group_name_H-M_alt 'P 21 21 21'
_symmetry_space_group_name_Hall 'P 2ac 2ab'
_symmetry_space_group_name_H-M 'P 21 21 21'
_atom_sites_solution_hydrogens mixed
_audit_creation_method SHELXL2013
_cell_angle_alpha 90
_cell_angle_beta 90
_cell_angle_gamma 90
_cell_formula_units_Z 4
_cell_length_a 6.2230(10)
_cell_length_b 7.178(2)
_cell_length_c 19.732(5)
_cell_measurement_temperature 293(2)
_cell_volume 881.4(4)
_computing_cell_refinement 'Nicolet software'
_computing_data_collection 'Nicolet software'
_computing_data_reduction 'Nicolet software'
_computing_molecular_graphics 'Mercury (Macrae et al., 2008) and OLEX2 (Dolomanov et al., 2009)'
_computing_publication_material 'SHELXL2013 (Sheldrick, 2015)'
_computing_structure_refinement 'SHELXTL83 (Sheldrick, 1983) and SHELXL2013 (Sheldrick, 2015)'
_computing_structure_solution 'SHELXTL83 (Sheldrick, 1983) and SHELXLE (H\"ubschle et al., 2011)'
_diffrn_ambient_temperature 293(2)
_diffrn_measured_fraction_theta_full 0.670
_diffrn_measured_fraction_theta_max 0.886
_diffrn_measurement_device_type 'scintillation diffractometer'
_diffrn_radiation_type CuK\a
_diffrn_radiation_wavelength 1.54178
_diffrn_reflns_limit_h_max 6
_diffrn_reflns_limit_h_min 0
_diffrn_reflns_limit_k_max 7
_diffrn_reflns_limit_k_min 0
_diffrn_reflns_limit_l_max 21
_diffrn_reflns_limit_l_min 0
_diffrn_reflns_theta_full 67.679
_diffrn_reflns_theta_max 56.994
_diffrn_reflns_theta_min 4.481
_exptl_absorpt_coefficient_mu 4.956
_exptl_absorpt_correction_T_max 0.78
_exptl_absorpt_correction_T_min 0.55
_exptl_absorpt_correction_type empirical
_exptl_absorpt_process_details 'psi scans'
_exptl_crystal_density_diffrn 1.389
_exptl_crystal_F_000 384
_exptl_crystal_size_max 0.350
_exptl_crystal_size_mid 0.100
_exptl_crystal_size_min 0.050
_refine_diff_density_max 0.130
_refine_diff_density_min -0.147
_refine_ls_abs_structure_details
;
No quotients, so Flack parameter determined by classical intensity fit.
;
_refine_ls_abs_structure_Flack 0.20(8)
_refine_ls_extinction_method none
_refine_ls_goodness_of_fit_ref 0.996
_refine_ls_hydrogen_treatment mixed
_refine_ls_matrix_type full
_refine_ls_number_parameters 105
_refine_ls_number_reflns 647
_refine_ls_number_restraints 1
_refine_ls_restrained_S_all 0.995
_refine_ls_R_factor_all 0.0407
_refine_ls_R_factor_gt 0.0373
_refine_ls_shift/su_max 0.000
_refine_ls_shift/su_mean 0.000
_refine_ls_structure_factor_coef Fsqd
_refine_ls_weighting_details 'w = 1/[\s^2^(Fo^2^)+(0.0110P)^2^+1.0000sin\q] where P=(Fo^2^+2Fc^2^)/3'
_refine_ls_weighting_scheme calc
_refine_ls_wR_factor_gt 0.0626
_refine_ls_wR_factor_ref 0.0651
_reflns_number_gt 603
_reflns_number_total 647
_reflns_threshold_expression I>2\s(I)
_cod_data_source_file qs3045sup1.cif
_cod_data_source_block I
_cod_database_code 2019946
_shelx_space_group_comment
;
The symmetry employed for this shelxl refinement is uniquely defined
by the following loop, which should always be used as a source of
symmetry information in preference to the above space-group names.
They are only intended as comments.
;
_shelx_estimated_absorpt_t_min 0.276
_shelx_estimated_absorpt_t_max 0.790
_shelxl_version_number 2.013

loop_
_space_group_symop_operation_xyz
'x, y, z'
'-x+1/2, -y, z+1/2'
'-x, y+1/2, -z+1/2'
'x+1/2, -y+1/2, -z'

loop_
_atom_site_type_symbol
_atom_site_label
_atom_site_fract_x
_atom_site_fract_y
_atom_site_fract_z
_atom_site_U_iso_or_equiv
_atom_site_adp_type
_atom_site_calc_flag
_atom_site_occupancy
N N1 1.0675(9) 0.7290(10) 0.4722(2) 0.0875(18) Uani d 1
H H1N 1.168(6) 0.714(11) 0.502(2) 0.11(2) Uiso d 1
S S2 1.1895(3) 0.8023(3) 0.41043(8) 0.0845(5) Uani d 1
N N3 1.0517(7) 0.7902(7) 0.3456(2) 0.0755(14) Uani d 1
S S4 0.8085(2) 0.7014(2) 0.34886(7) 0.0650(4) Uani d 1
C C1 0.7322(8) 0.7226(8) 0.2630(2) 0.0511(13) Uani d 1
C C2 0.8628(8) 0.7917(8) 0.2129(2) 0.0584(14) Uani d 1
H H2 1.0023 0.8288 0.2231 0.070 Uiso calc 1
C C3 0.7868(9) 0.8060(8) 0.1478(3) 0.0621(14) Uani d 1
H H3 0.8760 0.8539 0.1143 0.075 Uiso calc 1
C C4 0.5811(9) 0.7510(9) 0.1310(3) 0.0634(17) Uani d 1
C C5 0.4541(9) 0.6771(9) 0.1813(3) 0.0682(17) Uani d 1
H H5 0.3161 0.6366 0.1708 0.082 Uiso calc 1
C C6 0.5276(9) 0.6617(8) 0.2472(3) 0.0602(15) Uani d 1
H H6 0.4401 0.6108 0.2806 0.072 Uiso calc 1
C C7 0.4947(10) 0.7683(10) 0.0588(2) 0.091(2) Uani d 1
H H7A 0.4758 0.6463 0.0398 0.136 Uiso calc 1
H H7B 0.5950 0.8374 0.0317 0.136 Uiso calc 1
H H7C 0.3592 0.8321 0.0596 0.136 Uiso calc 1

loop_
_atom_site_aniso_label
_atom_site_aniso_U_11
_atom_site_aniso_U_22
_atom_site_aniso_U_33
_atom_site_aniso_U_12
_atom_site_aniso_U_13
_atom_site_aniso_U_23
N1 0.083(3) 0.116(5) 0.064(3) -0.003(5) 0.000(3) -0.007(4)
S2 0.0819(10) 0.0866(11) 0.0851(10) -0.0211(13) -0.0108(10) 0.0003(11)
N3 0.073(3) 0.073(3) 0.080(3) -0.025(3) -0.010(3) 0.017(3)
S4 0.0606(8) 0.0736(9) 0.0608(8) 0.0030(10) 0.0103(8) 0.0105(9)
C1 0.055(3) 0.043(3) 0.056(3) 0.003(3) 0.011(3) 0.002(3)
C2 0.054(3) 0.054(3) 0.067(3) 0.001(3) 0.007(3) 0.006(3)
C3 0.064(3) 0.057(3) 0.066(3) 0.007(4) 0.011(3) 0.001(4)
C4 0.069(4) 0.056(5) 0.065(3) 0.009(4) 0.003(3) -0.009(3)
C5 0.053(3) 0.064(4) 0.087(4) -0.007(4) 0.004(3) -0.019(4)
C6 0.056(3) 0.055(4) 0.070(3) -0.009(3) 0.014(3) -0.008(3)
C7 0.097(5) 0.104(6) 0.071(4) 0.005(5) -0.012(4) -0.009(4)

loop_
_atom_type_symbol
_atom_type_description
_atom_type_scat_dispersion_real
_atom_type_scat_dispersion_imag
_atom_type_scat_source
C C 0.0181 0.0091 'International Tables Vol C Tables 4.2.6.8 and 6.1.1.4'
H H 0.0000 0.0000 'International Tables Vol C Tables 4.2.6.8 and 6.1.1.4'
N N 0.0311 0.0180 'International Tables Vol C Tables 4.2.6.8 and 6.1.1.4'
S S 0.3331 0.5567 'International Tables Vol C Tables 4.2.6.8 and 6.1.1.4'

loop_
_geom_angle_atom_site_label_1
_geom_angle_atom_site_label_2
_geom_angle_atom_site_label_3
_geom_angle
S2 N1 H1N 103(4)
N1 S2 N3 111.5(3)
S2 N3 S4 120.1(3)
N3 S4 C1 100.2(3)
C2 C1 C6 119.9(5)
C2 C1 S4 124.2(4)
C6 C1 S4 115.9(4)
C1 C2 C3 119.8(5)
C1 C2 H2 120.1
C3 C2 H2 120.1
C2 C3 C4 121.6(5)
C2 C3 H3 119.2
C4 C3 H3 119.2
C5 C4 C3 118.0(5)
C5 C4 C7 120.2(6)
C3 C4 C7 121.8(6)
C4 C5 C6 121.3(5)
C4 C5 H5 119.4
C6 C5 H5 119.4
C1 C6 C5 119.4(5)
C1 C6 H6 120.3
C5 C6 H6 120.3
C4 C7 H7A 109.5
C4 C7 H7B 109.5
H7A C7 H7B 109.5
C4 C7 H7C 109.5
H7A C7 H7C 109.5
H7B C7 H7C 109.5

loop_
_geom_bond_atom_site_label_1
_geom_bond_atom_site_label_2
_geom_bond_distance
N1 S2 1.530(5)
N1 H1N 0.860(2)
S2 N3 1.543(5)
N3 S4 1.643(4)
S4 C1 1.767(5)
C1 C2 1.372(6)
C1 C6 1.381(7)
C2 C3 1.373(6)
C2 H2 0.9300
C3 C4 1.380(7)
C3 H3 0.9300
C4 C5 1.376(7)
C4 C7 1.527(6)
C5 C6 1.383(7)
C5 H5 0.9300
C6 H6 0.9300
C7 H7A 0.9600
C7 H7B 0.9600
C7 H7C 0.9600

loop_
_geom_torsion_atom_site_label_1
_geom_torsion_atom_site_label_2
_geom_torsion_atom_site_label_3
_geom_torsion_atom_site_label_4
_geom_torsion
N1 S2 N3 S4 -1.5(5)
S2 N3 S4 C1 -179.8(4)
N3 S4 C1 C2 1.9(5)
N3 S4 C1 C6 -179.0(5)
C6 C1 C2 C3 2.3(9)
S4 C1 C2 C3 -178.7(5)
C1 C2 C3 C4 -0.5(9)
C2 C3 C4 C5 -1.3(9)
C2 C3 C4 C7 179.4(6)
C3 C4 C5 C6 1.4(9)
C7 C4 C5 C6 -179.3(6)
C2 C1 C6 C5 -2.2(8)
S4 C1 C6 C5 178.7(4)
C4 C5 C6 C1 0.3(9)

_cod_database_fobs_code 2019946
